data_7011903
loop_
_publ_author_name
'Srinivasan S. Kuduva'
'Narcis Avarvari'
'Marc Fourmigu\'e'

_publ_section_title
;
 SbS and SS interactions in the first neutral and oxidized
 diphenylstibino (Ph2Sb--) derivatives of the redox active
 tetrathiafulvalene (TTF) core
;
_journal_issue 19
_journal_name_full 'J. Chem. Soc., Dalton Trans.'
_journal_page_first 3686
_journal_page_last 3690
_journal_paper_doi 10.1039/b205594p
_journal_year 2002
_chemical_formula_sum 'C20 H17 S4 Sb'
_chemical_formula_weight 507.33
_chemical_name_common o-Me2TTF-SbPh2
_chemical_name_systematic
; 
3-(diphenylstibino)3',4'-dimethyltetrathiafulvalene
;
_space_group_IT_number 14
_symmetry_cell_setting monoclinic
_symmetry_space_group_name_Hall '-P 2ybc'
_symmetry_space_group_name_H-M 'P 1 21/c 1'
_atom_sites_solution_hydrogens geom
_atom_sites_solution_primary direct
_atom_sites_solution_secondary difmap
_audit_creation_method SHELXL-97
_cell_angle_alpha 90.00
_cell_angle_beta 92.87(3)
_cell_angle_gamma 90.00
_cell_formula_units_Z 4
_cell_length_a 7.7888(16)
_cell_length_b 38.875(8)
_cell_length_c 6.8578(14)
_cell_measurement_reflns_used 8000
_cell_measurement_temperature 293(2)
_cell_measurement_theta_max 28.04
_cell_measurement_theta_min 2.62
_cell_volume 2073.9(7)
_computing_cell_refinement 'Select, Cell, STOE-IPDS'
_computing_data_collection 'Expose, STOE-IPDS'
_computing_data_reduction 'Integrate, STOE-IPDS'
_computing_structure_refinement 'SHELXL-97 (Sheldrick, 1997)'
_computing_structure_solution 'SHELXS-97 (Sheldrick, 1990)'
_diffrn_ambient_temperature 293(2)
_diffrn_detector_area_resol_mean 6.66
_diffrn_measured_fraction_theta_full 0.919
_diffrn_measured_fraction_theta_max 0.919
_diffrn_measurement_device_type STOE-IPDS
_diffrn_measurement_method 'Oscillation, Phi incr. 0.6 deg.'
_diffrn_radiation_monochromator graphite
_diffrn_radiation_source 'fine-focus sealed tube'
_diffrn_radiation_type MoK\a
_diffrn_radiation_wavelength 0.71073
_diffrn_reflns_av_R_equivalents 0.0558
_diffrn_reflns_av_sigmaI/netI 0.0492
_diffrn_reflns_limit_h_max 10
_diffrn_reflns_limit_h_min -10
_diffrn_reflns_limit_k_max 51
_diffrn_reflns_limit_k_min -51
_diffrn_reflns_limit_l_max 9
_diffrn_reflns_limit_l_min -9
_diffrn_reflns_number 18941
_diffrn_reflns_theta_full 28.04
_diffrn_reflns_theta_max 28.04
_diffrn_reflns_theta_min 2.62
_exptl_absorpt_coefficient_mu 1.734
_exptl_absorpt_correction_T_max 0.9672
_exptl_absorpt_correction_T_min 0.6578
_exptl_absorpt_correction_type numerical
_exptl_absorpt_process_details 'Faceit, STOE-IPDS'
_exptl_crystal_colour orange
_exptl_crystal_density_diffrn 1.625
_exptl_crystal_density_method 'not measured'
_exptl_crystal_description prism
_exptl_crystal_F_000 1008
_exptl_crystal_size_max 0.8
_exptl_crystal_size_mid 0.45
_exptl_crystal_size_min 0.25
_refine_diff_density_max 0.436
_refine_diff_density_min -0.352
_refine_diff_density_rms 0.079
_refine_ls_extinction_method none
_refine_ls_goodness_of_fit_ref 0.914
_refine_ls_hydrogen_treatment constr
_refine_ls_matrix_type full
_refine_ls_number_parameters 226
_refine_ls_number_reflns 4612
_refine_ls_number_restraints 0
_refine_ls_restrained_S_all 0.914
_refine_ls_R_factor_all 0.0632
_refine_ls_R_factor_gt 0.0339
_refine_ls_shift/su_max 0.001
_refine_ls_shift/su_mean 0.000
_refine_ls_structure_factor_coef Fsqd
_refine_ls_weighting_details 'calc w=1/[\s^2^(Fo^2^)+(0.0451P)^2^+0.0000P] where P=(Fo^2^+2Fc^2^)/3'
_refine_ls_weighting_scheme calc
_refine_ls_wR_factor_gt 0.0775
_refine_ls_wR_factor_ref 0.0867
_reflns_number_gt 2981
_reflns_number_total 4612
_reflns_threshold_expression >2sigma(I)
_cod_data_source_file b205594p.txt
_cod_data_source_block ksv1
_cod_original_sg_symbol_H-M P21/c
_cod_database_code 7011903

loop_
_symmetry_equiv_pos_as_xyz
'x, y, z'
'-x, y+1/2, -z+1/2'
'-x, -y, -z'
'x, -y-1/2, z-1/2'

loop_
_atom_site_label
_atom_site_type_symbol
_atom_site_fract_x
_atom_site_fract_y
_atom_site_fract_z
_atom_site_U_iso_or_equiv
_atom_site_adp_type
_atom_site_occupancy
_atom_site_symmetry_multiplicity
_atom_site_calc_flag
_atom_site_refinement_flags
_atom_site_disorder_assembly
_atom_site_disorder_group
Sb1 Sb 0.78269(4) 0.130631(7) 0.81661(4) 0.05352(10) Uani 1 1 d . . .
S1 S 1.13394(14) 0.08634(3) 0.98126(15) 0.0528(3) Uani 1 1 d . . .
S3 S 1.50444(14) 0.04881(3) 1.09604(15) 0.0541(3) Uani 1 1 d . . .
S4 S 1.44465(15) 0.05975(3) 1.51234(15) 0.0594(3) Uani 1 1 d . . .
C1 C 0.9565(5) 0.11117(10) 1.0438(6) 0.0495(9) Uani 1 1 d . . .
C5 C 1.6628(5) 0.03375(10) 1.2677(6) 0.0508(10) Uani 1 1 d . . .
C3 C 1.2165(5) 0.07982(9) 1.2232(5) 0.0468(9) Uani 1 1 d . . .
C4 C 1.3677(5) 0.06484(10) 1.2692(6) 0.0470(9) Uani 1 1 d . . .
C6 C 1.6350(5) 0.03869(11) 1.4549(6) 0.0526(10) Uani 1 1 d . . .
C6B C 0.6909(6) 0.19869(11) 1.0297(7) 0.0584(11) Uani 1 1 d . . .
H6BA H 0.7779 0.2080 0.9579 0.070 Uiso 1 1 calc R . .
C1B C 0.6513(5) 0.16437(10) 1.0103(6) 0.0509(10) Uani 1 1 d . . .
C6A C 0.8947(6) 0.18996(13) 0.5610(7) 0.0643(12) Uani 1 1 d . . .
H6AA H 0.7901 0.1851 0.4954 0.077 Uiso 1 1 calc R . .
C1A C 0.9516(5) 0.16978(11) 0.7179(6) 0.0513(10) Uani 1 1 d . . .
C7 C 1.8143(6) 0.01610(13) 1.1852(7) 0.0658(12) Uani 1 1 d . . .
H7A H 1.8928 0.0090 1.2898 0.099 Uiso 1 1 calc R . .
H7B H 1.8714 0.0317 1.1014 0.099 Uiso 1 1 calc R . .
H7C H 1.7757 -0.0037 1.1115 0.099 Uiso 1 1 calc R . .
C5A C 0.9932(8) 0.21745(14) 0.5015(7) 0.0737(14) Uani 1 1 d . . .
H5AA H 0.9538 0.2309 0.3964 0.088 Uiso 1 1 calc R . .
C5B C 0.6040(7) 0.21957(13) 1.1535(7) 0.0678(13) Uani 1 1 d . . .
H5BA H 0.6326 0.2427 1.1644 0.081 Uiso 1 1 calc R . .
C2A C 1.1093(6) 0.17728(12) 0.8091(7) 0.0625(12) Uani 1 1 d . . .
H2AA H 1.1497 0.1639 0.9140 0.075 Uiso 1 1 calc R . .
C8 C 1.7495(6) 0.02763(13) 1.6252(7) 0.0648(12) Uani 1 1 d . . .
H8A H 1.8493 0.0164 1.5788 0.097 Uiso 1 1 calc R . .
H8B H 1.6883 0.0120 1.7049 0.097 Uiso 1 1 calc R . .
H8C H 1.7842 0.0474 1.7010 0.097 Uiso 1 1 calc R . .
C4B C 0.4769(8) 0.20650(16) 1.2597(9) 0.0814(16) Uani 1 1 d . . .
H4BA H 0.4186 0.2206 1.3435 0.098 Uiso 1 1 calc R . .
C3B C 0.4348(7) 0.17223(18) 1.2427(9) 0.0846(16) Uani 1 1 d . . .
H3BA H 0.3486 0.1631 1.3164 0.101 Uiso 1 1 calc R . .
C2B C 0.5195(6) 0.15144(14) 1.1176(9) 0.0730(14) Uani 1 1 d . . .
H2BA H 0.4883 0.1284 1.1046 0.088 Uiso 1 1 calc R . .
C3A C 1.2083(7) 0.20435(14) 0.7472(8) 0.0734(14) Uani 1 1 d . . .
H3AA H 1.3156 0.2087 0.8077 0.088 Uiso 1 1 calc R . .
C4A C 1.1464(8) 0.22486(14) 0.5950(8) 0.0741(14) Uani 1 1 d . . .
H4AA H 1.2097 0.2438 0.5566 0.089 Uiso 1 1 calc R . .
S2 S 1.08339(17) 0.09616(4) 1.40134(16) 0.0665(3) Uani 1 1 d . . .
C2 C 0.9358(6) 0.11493(12) 1.2336(6) 0.0596(11) Uani 1 1 d . . .
H2A H 0.8433 0.1275 1.2767 0.072 Uiso 1 1 calc R . .

loop_
_atom_site_aniso_label
_atom_site_aniso_U_11
_atom_site_aniso_U_22
_atom_site_aniso_U_33
_atom_site_aniso_U_23
_atom_site_aniso_U_13
_atom_site_aniso_U_12
Sb1 0.05078(16) 0.04454(13) 0.06376(17) -0.00445(13) -0.01185(12) 0.00432(13)
S1 0.0515(6) 0.0591(6) 0.0476(5) -0.0003(4) -0.0001(5) 0.0152(4)
S3 0.0519(6) 0.0623(6) 0.0475(5) 0.0002(4) -0.0027(5) 0.0168(5)
S4 0.0592(7) 0.0698(7) 0.0484(5) -0.0014(5) -0.0042(5) 0.0151(5)
C1 0.046(2) 0.048(2) 0.053(2) -0.0006(16) -0.0045(18) 0.0114(16)
C5 0.043(2) 0.049(2) 0.060(2) 0.0047(17) -0.001(2) 0.0104(16)
C3 0.046(2) 0.0455(18) 0.049(2) 0.0030(15) 0.0002(19) 0.0052(16)
C4 0.046(2) 0.0438(19) 0.051(2) 0.0024(16) -0.0003(18) 0.0020(16)
C6 0.049(2) 0.049(2) 0.059(2) 0.0049(17) -0.005(2) 0.0046(17)
C6B 0.058(3) 0.050(2) 0.068(3) -0.0005(19) 0.005(2) 0.0044(19)
C1B 0.038(2) 0.047(2) 0.067(2) 0.0007(18) -0.003(2) 0.0075(16)
C6A 0.064(3) 0.069(3) 0.059(3) 0.003(2) -0.003(2) 0.006(2)
C1A 0.052(2) 0.051(2) 0.050(2) -0.0035(17) 0.0022(19) 0.0085(17)
C7 0.050(3) 0.076(3) 0.071(3) 0.001(2) -0.001(2) 0.014(2)
C5A 0.094(4) 0.067(3) 0.062(3) 0.013(2) 0.012(3) 0.011(3)
C5B 0.070(3) 0.061(3) 0.072(3) -0.007(2) 0.002(3) 0.013(2)
C2A 0.057(3) 0.060(3) 0.069(3) 0.003(2) -0.004(2) 0.001(2)
C8 0.064(3) 0.068(3) 0.062(3) 0.008(2) -0.013(2) 0.009(2)
C4B 0.067(4) 0.090(4) 0.088(4) -0.005(3) 0.011(3) 0.028(3)
C3B 0.048(3) 0.110(5) 0.098(4) 0.014(4) 0.024(3) 0.009(3)
C2B 0.046(3) 0.065(3) 0.108(4) 0.011(3) 0.009(3) -0.004(2)
C3A 0.061(3) 0.079(3) 0.080(3) -0.004(3) 0.002(3) -0.004(2)
C4A 0.078(4) 0.066(3) 0.081(3) 0.002(2) 0.030(3) -0.007(3)
S2 0.0620(7) 0.0893(9) 0.0482(6) 0.0011(5) 0.0036(5) 0.0260(6)
C2 0.055(3) 0.065(3) 0.059(2) -0.001(2) 0.001(2) 0.021(2)

loop_
_atom_type_symbol
_atom_type_description
_atom_type_scat_dispersion_real
_atom_type_scat_dispersion_imag
_atom_type_scat_source
C C 0.0033 0.0016 'International Tables Vol C Tables 4.2.6.8 and 6.1.1.4'
H H 0.0000 0.0000 'International Tables Vol C Tables 4.2.6.8 and 6.1.1.4'
S S 0.1246 0.1234 'International Tables Vol C Tables 4.2.6.8 and 6.1.1.4'
Sb Sb -0.5866 1.5461 'International Tables Vol C Tables 4.2.6.8 and 6.1.1.4'

loop_
_geom_angle_atom_site_label_1
_geom_angle_atom_site_label_2
_geom_angle_atom_site_label_3
_geom_angle
_geom_angle_site_symmetry_1
_geom_angle_site_symmetry_3
_geom_angle_publ_flag
C1A Sb1 C1 96.01(16) . . ?
C1A Sb1 C1B 94.61(16) . . ?
C1 Sb1 C1B 93.95(15) . . ?
C1 S1 C3 95.93(19) . . ?
C4 S3 C5 95.42(19) . . ?
C4 S4 C6 95.2(2) . . ?
C2 C1 S1 115.8(3) . . ?
C2 C1 Sb1 124.6(3) . . ?
S1 C1 Sb1 119.4(2) . . ?
C6 C5 C7 126.9(4) . . ?
C6 C5 S3 117.1(3) . . ?
C7 C5 S3 115.9(3) . . ?
C4 C3 S2 122.4(3) . . ?
C4 C3 S1 124.0(3) . . ?
S2 C3 S1 113.6(2) . . ?
C3 C4 S3 123.6(3) . . ?
C3 C4 S4 121.9(3) . . ?
S3 C4 S4 114.5(2) . . ?
C5 C6 C8 126.5(4) . . ?
C5 C6 S4 117.7(3) . . ?
C8 C6 S4 115.8(3) . . ?
C1B C6B C5B 121.1(5) . . ?
C6B C1B C2B 118.0(4) . . ?
C6B C1B Sb1 122.5(3) . . ?
C2B C1B Sb1 119.5(3) . . ?
C1A C6A C5A 120.2(5) . . ?
C2A C1A C6A 118.3(5) . . ?
C2A C1A Sb1 123.6(3) . . ?
C6A C1A Sb1 118.0(3) . . ?
C4A C5A C6A 120.7(5) . . ?
C4B C5B C6B 120.3(5) . . ?
C1A C2A C3A 121.2(4) . . ?
C5B C4B C3B 119.6(5) . . ?
C2B C3B C4B 120.2(6) . . ?
C3B C2B C1B 120.7(5) . . ?
C4A C3A C2A 119.5(5) . . ?
C5A C4A C3A 120.0(5) . . ?
C2 S2 C3 94.9(2) . . ?
C1 C2 S2 119.5(3) . . ?

loop_
_geom_bond_atom_site_label_1
_geom_bond_atom_site_label_2
_geom_bond_distance
_geom_bond_site_symmetry_2
_geom_bond_publ_flag
Sb1 C1A 2.143(5) . ?
Sb1 C1 2.150(4) . ?
Sb1 C1B 2.161(4) . ?
S1 C1 1.756(4) . ?
S1 C3 1.767(4) . ?
S3 C4 1.749(4) . ?
S3 C5 1.762(4) . ?
S4 C4 1.754(4) . ?
S4 C6 1.756(5) . ?
C1 C2 1.327(6) . ?
C5 C6 1.326(6) . ?
C5 C7 1.501(6) . ?
C3 C4 1.337(5) . ?
C3 S2 1.760(4) . ?
C6 C8 1.496(5) . ?
C6B C1B 1.375(6) . ?
C6B C5B 1.376(7) . ?
C1B C2B 1.387(7) . ?
C6A C1A 1.386(6) . ?
C6A C5A 1.389(8) . ?
C1A C2A 1.382(6) . ?
C5A C4A 1.357(8) . ?
C5B C4B 1.357(8) . ?
C2A C3A 1.384(7) . ?
C4B C3B 1.376(9) . ?
C3B C2B 1.372(8) . ?
C3A C4A 1.381(7) . ?
S2 C2 1.745(4) . ?

loop_
_cod_related_entry_id
_cod_related_entry_database
_cod_related_entry_code
1 ChemSpider 30652741
